data_4028935
loop_
_publ_author_name
'Bentabed-Ababsa, Ghenia'
'Derdour, Aicha'
'Roisnel, Thierry'
'S\'aez, Jose A.'
'P\'erez, Patricia'
'Chamorro, Eduardo'
'Domingo, Luis R.'
'Mongin, Florence'

_publ_section_title
;
 A Combined Experimental and Theoretical Study of the Polar [3 + 2]
 Cycloaddition of Electrophilically Activated Carbonyl Ylides with
 Aldehydes and Imines
;
_journal_issue 5
_journal_name_full 'The Journal of Organic Chemistry'
_journal_page_first 2120
_journal_page_last 2133
_journal_paper_doi 10.1021/jo8027104
_journal_volume 74
_journal_year 2009
_chemical_compound_source 'synthesis as described'
_chemical_formula_moiety 'C18 H12 N2 O4'
_chemical_formula_sum 'C18 H12 N2 O4'
_chemical_formula_weight 320.3
_chemical_name_systematic
;
 ?
;
_space_group_IT_number 61
_symmetry_cell_setting orthorhombic
_symmetry_Int_Tables_number 61
_symmetry_space_group_name_Hall '-P 2ac 2ab'
_symmetry_space_group_name_H-M 'P b c a'
_atom_sites_solution_hydrogens geom
_atom_sites_solution_primary direct
_atom_sites_solution_secondary difmap
_cell_angle_alpha 90
_cell_angle_beta 90
_cell_angle_gamma 90
_cell_formula_units_Z 8
_cell_length_a 8.2939(5)
_cell_length_b 12.8750(6)
_cell_length_c 27.3006(14)
_cell_measurement_reflns_used 6810
_cell_measurement_temperature 100(2)
_cell_measurement_theta_max 27.47
_cell_measurement_theta_min 2.87
_cell_measurement_wavelength 0.71073
_cell_volume 2915.3(3)
_computing_cell_refinement 'Bruker SMART, 2006'
_computing_data_collection 'Bruker SMART, 2006'
_computing_data_reduction 'Bruker SAINT, 2006'
_computing_molecular_graphics 'Ortep-3 for Windows (Farrugia, 1997)'
_computing_publication_material 'WinGX publication routines (Farrugia, 1999)'
_computing_structure_refinement 'SHELXL-97 (Sheldrick, 1997)'
_computing_structure_solution 'SIR97 (Altomare et al., 1999)'
_diffrn_ambient_temperature 100(2)
_diffrn_detector 'CCD plate'
_diffrn_measured_fraction_theta_full 0.999
_diffrn_measured_fraction_theta_max 0.999
_diffrn_measurement_device_type 'APEXII, Bruker-AXS'
_diffrn_measurement_method 'CCD rotation images, thin slices'
_diffrn_radiation_monochromator graphite
_diffrn_radiation_probe x-ray
_diffrn_radiation_type MoK\a
_diffrn_radiation_wavelength 0.71073
_diffrn_reflns_av_R_equivalents 0.0398
_diffrn_reflns_av_unetI/netI 0.0273
_diffrn_reflns_limit_h_max 9
_diffrn_reflns_limit_h_min -10
_diffrn_reflns_limit_k_max 14
_diffrn_reflns_limit_k_min -16
_diffrn_reflns_limit_l_max 30
_diffrn_reflns_limit_l_min -35
_diffrn_reflns_number 16804
_diffrn_reflns_theta_full 27.48
_diffrn_reflns_theta_max 27.48
_diffrn_reflns_theta_min 2.98
_exptl_absorpt_coefficient_mu 0.105
_exptl_absorpt_correction_T_max 0.974
_exptl_absorpt_correction_T_min 0.940
_exptl_absorpt_correction_type multi-scan
_exptl_absorpt_process_details
;
  [Sheldrick, G.M. (2002). SADABS Bruker AXS Inc., Madison, Wisconsin, USA]
;
_exptl_crystal_colour colourless
_exptl_crystal_density_diffrn 1.46
_exptl_crystal_density_method 'not measured'
_exptl_crystal_description prism
_exptl_crystal_F_000 1328
_exptl_crystal_size_max 0.55
_exptl_crystal_size_mid 0.4
_exptl_crystal_size_min 0.25
_refine_diff_density_max 0.374
_refine_diff_density_min -0.238
_refine_diff_density_rms 0.05
_refine_ls_extinction_method none
_refine_ls_goodness_of_fit_ref 1.122
_refine_ls_hydrogen_treatment constr
_refine_ls_matrix_type full
_refine_ls_number_parameters 217
_refine_ls_number_reflns 3346
_refine_ls_number_restraints 0
_refine_ls_restrained_S_all 1.122
_refine_ls_R_factor_all 0.0508
_refine_ls_R_factor_gt 0.0471
_refine_ls_shift/su_max 0.011
_refine_ls_shift/su_mean 0.002
_refine_ls_structure_factor_coef Fsqd
_refine_ls_weighting_details 'calc w=1/[\s^2^(Fo^2^)+(0.0463P)^2^+2.0941P] where P=(Fo^2^+2Fc^2^)/3'
_refine_ls_weighting_scheme calc
_refine_ls_wR_factor_gt 0.1126
_refine_ls_wR_factor_ref 0.1149
_reflns_number_gt 3129
_reflns_number_total 3346
_reflns_threshold_expression >2sigma(I)
_cod_data_source_file jo8027104sup1.cif
_cod_data_source_block 6b
_cod_database_code 4028935

loop_
_symmetry_equiv_pos_as_xyz
'x, y, z'
'-x+1/2, -y, z+1/2'
'x+1/2, -y+1/2, -z'
'-x, y+1/2, -z+1/2'
'-x, -y, -z'
'x-1/2, y, -z-1/2'
'-x-1/2, y-1/2, z'
'x, -y-1/2, z-1/2'

loop_
_atom_site_label
_atom_site_type_symbol
_atom_site_fract_x
_atom_site_fract_y
_atom_site_fract_z
_atom_site_U_iso_or_equiv
_atom_site_adp_type
_atom_site_occupancy
_atom_site_calc_flag
_atom_site_refinement_flags
C1 C -0.28497(19) 0.08715(12) 0.78883(5) 0.0164(3) Uani 1 d .
H1 H -0.2898 0.0252 0.7668 0.02 Uiso 1 calc R
C2 C -0.16254(18) 0.12651(11) 0.86172(5) 0.0151(3) Uani 1 d .
H2 H -0.1742 0.2038 0.8605 0.018 Uiso 1 calc R
C3 C -0.32979(19) 0.07453(11) 0.87248(5) 0.0155(3) Uani 1 d .
C4 C -0.31624(18) 0.18312(11) 0.75888(5) 0.0154(3) Uani 1 d .
C5 C -0.27234(19) 0.18046(12) 0.70948(6) 0.0184(3) Uani 1 d .
H5 H -0.2234 0.1199 0.6963 0.022 Uiso 1 calc R
C6 C -0.2998(2) 0.26581(13) 0.67952(6) 0.0206(3) Uani 1 d .
H6 H -0.269 0.264 0.646 0.025 Uiso 1 calc R
C7 C -0.3723(2) 0.35367(13) 0.69889(6) 0.0212(3) Uani 1 d .
H7 H -0.3922 0.4121 0.6785 0.025 Uiso 1 calc R
C8 C -0.4163(2) 0.35664(12) 0.74812(6) 0.0212(3) Uani 1 d .
H8 H -0.4656 0.4172 0.7612 0.025 Uiso 1 calc R
C9 C -0.38819(19) 0.27156(12) 0.77807(6) 0.0184(3) Uani 1 d .
H9 H -0.4181 0.2738 0.8116 0.022 Uiso 1 calc R
C10 C -0.03060(18) 0.09679(11) 0.89664(5) 0.0150(3) Uani 1 d .
C11 C 0.07525(19) 0.01508(12) 0.88508(5) 0.0171(3) Uani 1 d .
H11 H 0.0714 -0.0196 0.8544 0.02 Uiso 1 calc R
C12 C 0.3531(2) -0.10026(12) 0.96730(5) 0.0188(3) Uani 1 d .
H12A H 0.471 -0.1118 0.9693 0.023 Uiso 1 calc R
H12B H 0.2975 -0.1618 0.981 0.023 Uiso 1 calc R
C13 C 0.08855(19) 0.11650(11) 0.97781(6) 0.0170(3) Uani 1 d .
H13 H 0.0936 0.1501 1.0088 0.02 Uiso 1 calc R
C14 C -0.02226(19) 0.14703(11) 0.94177(5) 0.0160(3) Uani 1 d .
H14 H -0.0933 0.2033 0.9483 0.019 Uiso 1 calc R
C15 C 0.18409(19) -0.01159(12) 0.92055(5) 0.0162(3) Uani 1 d .
C16 C 0.18904(18) 0.03587(11) 0.96617(5) 0.0142(3) Uani 1 d .
C17 C -0.30872(19) -0.03465(12) 0.88918(5) 0.0164(3) Uani 1 d .
C18 C -0.42822(19) 0.13445(12) 0.90765(6) 0.0173(3) Uani 1 d .
N1 N -0.28900(18) -0.11971(11) 0.89966(5) 0.0224(3) Uani 1 d .
N2 N -0.50260(18) 0.18476(11) 0.93359(5) 0.0240(3) Uani 1 d .
O1 O -0.40734(13) 0.07646(8) 0.82645(4) 0.0184(2) Uani 1 d .
O2 O -0.13531(13) 0.08665(8) 0.81392(4) 0.0172(2) Uani 1 d .
O3 O 0.30871(13) -0.00820(8) 0.99398(4) 0.0179(2) Uani 1 d .
O4 O 0.30545(15) -0.08391(9) 0.91746(4) 0.0223(3) Uani 1 d .

loop_
_atom_site_aniso_label
_atom_site_aniso_U_11
_atom_site_aniso_U_22
_atom_site_aniso_U_33
_atom_site_aniso_U_23
_atom_site_aniso_U_13
_atom_site_aniso_U_12
C1 0.0167(8) 0.0171(7) 0.0154(7) 0.0012(6) -0.0017(6) -0.0009(6)
C2 0.0156(7) 0.0141(7) 0.0155(7) 0.0017(5) -0.0002(6) -0.0007(5)
C3 0.0160(7) 0.0150(7) 0.0154(7) 0.0028(5) -0.0030(6) -0.0016(5)
C4 0.0128(7) 0.0170(7) 0.0162(7) 0.0025(5) -0.0036(6) -0.0028(5)
C5 0.0169(8) 0.0193(7) 0.0191(7) -0.0011(6) -0.0013(6) -0.0008(6)
C6 0.0196(8) 0.0262(8) 0.0160(7) 0.0030(6) -0.0010(6) -0.0037(6)
C7 0.0205(8) 0.0207(7) 0.0224(8) 0.0079(6) -0.0042(6) -0.0019(6)
C8 0.0197(8) 0.0191(7) 0.0248(8) 0.0000(6) -0.0018(6) 0.0003(6)
C9 0.0187(8) 0.0212(8) 0.0153(7) -0.0001(6) -0.0011(6) -0.0006(6)
C10 0.0143(7) 0.0142(6) 0.0164(7) 0.0031(5) -0.0016(6) -0.0031(5)
C11 0.0172(7) 0.0203(7) 0.0137(7) -0.0007(5) -0.0025(6) -0.0004(6)
C12 0.0213(8) 0.0205(7) 0.0147(7) -0.0024(6) -0.0040(6) 0.0055(6)
C13 0.0193(8) 0.0143(7) 0.0173(7) -0.0025(5) -0.0019(6) -0.0019(6)
C14 0.0162(7) 0.0111(6) 0.0208(7) 0.0001(5) 0.0009(6) 0.0001(5)
C15 0.0151(7) 0.0173(7) 0.0162(7) -0.0004(6) 0.0007(6) 0.0014(6)
C16 0.0139(7) 0.0154(7) 0.0133(6) 0.0020(5) -0.0026(5) -0.0024(5)
C17 0.0169(7) 0.0182(7) 0.0140(7) 0.0010(5) -0.0013(6) -0.0035(6)
C18 0.0164(7) 0.0162(7) 0.0193(7) 0.0034(6) -0.0030(6) -0.0014(6)
N1 0.0239(7) 0.0197(7) 0.0236(7) 0.0021(5) -0.0004(6) -0.0018(5)
N2 0.0224(7) 0.0241(7) 0.0257(7) 0.0003(6) -0.0007(6) 0.0016(6)
O1 0.0156(6) 0.0246(6) 0.0151(5) 0.0054(4) -0.0034(4) -0.0038(4)
O2 0.0162(6) 0.0219(5) 0.0136(5) 0.0009(4) -0.0024(4) 0.0016(4)
O3 0.0189(6) 0.0197(5) 0.0151(5) -0.0021(4) -0.0042(4) 0.0042(4)
O4 0.0234(6) 0.0292(6) 0.0144(5) -0.0046(4) -0.0047(4) 0.0116(5)

loop_
_atom_type_symbol
_atom_type_description
_atom_type_scat_dispersion_real
_atom_type_scat_dispersion_imag
_atom_type_scat_source
C C 0.0033 0.0016 'International Tables Vol C Tables 4.2.6.8 and 6.1.1.4'
H H 0 0 'International Tables Vol C Tables 4.2.6.8 and 6.1.1.4'
N N 0.0061 0.0033 'International Tables Vol C Tables 4.2.6.8 and 6.1.1.4'
O O 0.0106 0.006 'International Tables Vol C Tables 4.2.6.8 and 6.1.1.4'

loop_
_geom_angle_atom_site_label_1
_geom_angle_atom_site_label_2
_geom_angle_atom_site_label_3
_geom_angle
O2 C1 O1 105.67(11)
O2 C1 C4 114.66(12)
O1 C1 C4 110.01(12)
O2 C1 H1 108.8
O1 C1 H1 108.8
C4 C1 H1 108.8
O2 C2 C10 112.06(12)
O2 C2 C3 99.13(11)
C10 C2 C3 114.66(12)
O2 C2 H2 110.2
C10 C2 H2 110.2
C3 C2 H2 110.2
O1 C3 C18 108.50(12)
O1 C3 C17 110.05(12)
C18 C3 C17 111.04(13)
O1 C3 C2 103.22(11)
C18 C3 C2 112.81(12)
C17 C3 C2 110.90(12)
C9 C4 C5 119.76(14)
C9 C4 C1 122.88(13)
C5 C4 C1 117.35(13)
C6 C5 C4 120.42(15)
C6 C5 H5 119.8
C4 C5 H5 119.8
C7 C6 C5 119.48(15)
C7 C6 H6 120.3
C5 C6 H6 120.3
C6 C7 C8 120.27(14)
C6 C7 H7 119.9
C8 C7 H7 119.9
C9 C8 C7 120.22(15)
C9 C8 H8 119.9
C7 C8 H8 119.9
C8 C9 C4 119.84(14)
C8 C9 H9 120.1
C4 C9 H9 120.1
C14 C10 C11 120.98(14)
C14 C10 C2 118.65(13)
C11 C10 C2 120.24(13)
C15 C11 C10 116.18(14)
C15 C11 H11 121.9
C10 C11 H11 121.9
O4 C12 O3 106.81(12)
O4 C12 H12A 110.4
O3 C12 H12A 110.4
O4 C12 H12B 110.4
O3 C12 H12B 110.4
H12A C12 H12B 108.6
C16 C13 C14 116.66(14)
C16 C13 H13 121.7
C14 C13 H13 121.7
C10 C14 C13 121.52(14)
C10 C14 H14 119.2
C13 C14 H14 119.2
C11 C15 O4 127.61(14)
C11 C15 C16 122.98(14)
O4 C15 C16 109.39(13)
C13 C16 O3 128.71(13)
C13 C16 C15 121.62(14)
O3 C16 C15 109.63(13)
N1 C17 C3 176.37(16)
N2 C18 C3 176.83(16)
C3 O1 C1 108.25(11)
C1 O2 C2 107.64(11)
C16 O3 C12 104.21(11)
C15 O4 C12 104.09(11)

loop_
_geom_bond_atom_site_label_1
_geom_bond_atom_site_label_2
_geom_bond_distance
C1 O2 1.4177(18)
C1 O1 1.4504(18)
C1 C4 1.504(2)
C1 H1 1
C2 O2 1.4205(17)
C2 C10 1.501(2)
C2 C3 1.568(2)
C2 H2 1
C3 O1 1.4121(18)
C3 C18 1.478(2)
C3 C17 1.488(2)
C4 C9 1.388(2)
C4 C5 1.397(2)
C5 C6 1.389(2)
C5 H5 0.95
C6 C7 1.386(2)
C6 H6 0.95
C7 C8 1.393(2)
C7 H7 0.95
C8 C9 1.387(2)
C8 H8 0.95
C9 H9 0.95
C10 C14 1.393(2)
C10 C11 1.406(2)
C11 C15 1.368(2)
C11 H11 0.95
C12 O4 1.4326(18)
C12 O3 1.4392(18)
C12 H12A 0.99
C12 H12B 0.99
C13 C16 1.369(2)
C13 C14 1.403(2)
C13 H13 0.95
C14 H14 0.95
C15 O4 1.3738(18)
C15 C16 1.388(2)
C16 O3 1.3725(18)
C17 N1 1.144(2)
C18 N2 1.141(2)

loop_
_geom_torsion_atom_site_label_1
_geom_torsion_atom_site_label_2
_geom_torsion_atom_site_label_3
_geom_torsion_atom_site_label_4
_geom_torsion
O2 C2 C3 O1 -36.24(13)
C10 C2 C3 O1 -155.73(12)
O2 C2 C3 C18 -153.14(12)
C10 C2 C3 C18 87.37(15)
O2 C2 C3 C17 81.58(13)
C10 C2 C3 C17 -37.91(17)
O2 C1 C4 C9 -87.85(18)
O1 C1 C4 C9 31.07(19)
O2 C1 C4 C5 93.29(16)
O1 C1 C4 C5 -147.79(13)
C9 C4 C5 C6 0.2(2)
C1 C4 C5 C6 179.11(14)
C4 C5 C6 C7 -0.5(2)
C5 C6 C7 C8 0.5(2)
C6 C7 C8 C9 -0.2(3)
C7 C8 C9 C4 -0.1(2)
C5 C4 C9 C8 0.1(2)
C1 C4 C9 C8 -178.75(14)
O2 C2 C10 C14 166.95(13)
C3 C2 C10 C14 -81.07(17)
O2 C2 C10 C11 -17.24(19)
C3 C2 C10 C11 94.74(17)
C14 C10 C11 C15 0.4(2)
C2 C10 C11 C15 -175.36(14)
C11 C10 C14 C13 -1.7(2)
C2 C10 C14 C13 174.07(14)
C16 C13 C14 C10 0.8(2)
C10 C11 C15 O4 -175.96(15)
C10 C11 C15 C16 1.9(2)
C14 C13 C16 O3 179.03(14)
C14 C13 C16 C15 1.5(2)
C11 C15 C16 C13 -3.0(2)
O4 C15 C16 C13 175.25(14)
C11 C15 C16 O3 179.08(14)
O4 C15 C16 O3 -2.70(17)
C18 C3 O1 C1 140.78(12)
C17 C3 O1 C1 -97.54(14)
C2 C3 O1 C1 20.87(14)
O2 C1 O1 C3 2.54(14)
C4 C1 O1 C3 -121.75(12)
O1 C1 O2 C2 -28.10(14)
C4 C1 O2 C2 93.22(14)
C10 C2 O2 C1 160.51(12)
C3 C2 O2 C1 39.11(13)
C13 C16 O3 C12 169.83(16)
C15 C16 O3 C12 -12.42(16)
O4 C12 O3 C16 22.57(16)
C11 C15 O4 C12 -165.25(16)
C16 C15 O4 C12 16.63(17)
O3 C12 O4 C15 -24.14(16)
